data_7038954
loop_
_publ_author_name
'Liu, Shan-Shan'
'Lang, Ke'
'Zhang, Yi-Quan'
'Yang, Qian'
'Wang, Bing-Wu'
'Gao, Song'

_publ_section_title
;
 A distinct magnetic anisotropy enhancement in mononuclear
 dysprosium-sulfur complexes by controlling the Dy-ligand bond length.
;
_journal_issue 19
_journal_name_full 'Dalton transactions (Cambridge, England : 2003)'
_journal_page_first 8149
_journal_page_last 8153
_journal_paper_doi 10.1039/c6dt01089j
_journal_volume 45
_journal_year 2016
_chemical_formula_sum 'C27 H38 Dy N5 S6'
_chemical_formula_weight 787.48
_chemical_name_systematic
; 
 ? 
;
_space_group_IT_number 14
_symmetry_cell_setting monoclinic
_symmetry_space_group_name_Hall '-P 2ybc'
_symmetry_space_group_name_H-M 'P 1 21/c 1'
_atom_sites_solution_hydrogens geom
_atom_sites_solution_primary direct
_atom_sites_solution_secondary difmap
_audit_creation_method SHELXL-97
_audit_update_record
;
2016-01-07 deposited with the CCDC.
2016-04-05 downloaded from the CCDC.
;
_cell_angle_alpha 90.00
_cell_angle_beta 97.055(2)
_cell_angle_gamma 90.00
_cell_formula_units_Z 4
_cell_length_a 16.9255(6)
_cell_length_b 10.5467(4)
_cell_length_c 18.5084(4)
_cell_measurement_reflns_used 5316
_cell_measurement_temperature 110(10)
_cell_measurement_theta_max 73.9105
_cell_measurement_theta_min 2.4027
_cell_volume 3278.89(18)
_computing_cell_refinement
;
CrysAlisPro, Agilent Technologies,
Version 1.171.35.21 (release 20-01-2012 CrysAlis171 .NET)
(compiled Jan 23 2012,18:06:46)
;
_computing_data_collection
;
CrysAlisPro, Agilent Technologies,
Version 1.171.35.21 (release 20-01-2012 CrysAlis171 .NET)
(compiled Jan 23 2012,18:06:46)
;
_computing_data_reduction
;
CrysAlisPro, Agilent Technologies,
Version 1.171.35.21 (release 20-01-2012 CrysAlis171 .NET)
(compiled Jan 23 2012,18:06:46)
;
_computing_structure_refinement 'SHELXL-97 (Sheldrick, 1997)'
_computing_structure_solution 'SHELXS-97 (Sheldrick, 1990)'
_diffrn_ambient_temperature 110(10)
_diffrn_detector_area_resol_mean 10.5992
_diffrn_measured_fraction_theta_full 0.999
_diffrn_measured_fraction_theta_max 0.999
_diffrn_measurement_device_type 'SuperNova, Single source at offset), Atlas'
_diffrn_measurement_method '\w scans'
_diffrn_radiation_monochromator mirror
_diffrn_radiation_source 'SuperNova (Cu) X-ray Source'
_diffrn_radiation_type CuK\a
_diffrn_radiation_wavelength 1.54184
_diffrn_reflns_av_R_equivalents 0.0434
_diffrn_reflns_av_sigmaI/netI 0.0582
_diffrn_reflns_limit_h_max 20
_diffrn_reflns_limit_h_min -13
_diffrn_reflns_limit_k_max 12
_diffrn_reflns_limit_k_min -11
_diffrn_reflns_limit_l_max 21
_diffrn_reflns_limit_l_min -22
_diffrn_reflns_number 12237
_diffrn_reflns_theta_full 66.59
_diffrn_reflns_theta_max 66.59
_diffrn_reflns_theta_min 2.63
_exptl_absorpt_coefficient_mu 15.961
_exptl_absorpt_correction_T_max 1.00000
_exptl_absorpt_correction_T_min 0.63015
_exptl_absorpt_correction_type multi-scan
_exptl_absorpt_process_details
;
CrysAlisPro, Agilent Technologies,
Version 1.171.35.21 (release 20-01-2012 CrysAlis171 .NET)
(compiled Jan 23 2012,18:06:46)
Empirical absorption correction using spherical harmonics,
 implemented in SCALE3 ABSPACK scaling algorithm.
;
_exptl_crystal_colour yellow
_exptl_crystal_density_diffrn 1.595
_exptl_crystal_density_method 'not measured'
_exptl_crystal_description block
_exptl_crystal_F_000 1588
_exptl_crystal_size_max 0.15
_exptl_crystal_size_mid 0.10
_exptl_crystal_size_min 0.05
_refine_diff_density_max 0.689
_refine_diff_density_min -1.342
_refine_diff_density_rms 0.105
_refine_ls_extinction_method none
_refine_ls_goodness_of_fit_ref 0.999
_refine_ls_hydrogen_treatment mixed
_refine_ls_matrix_type full
_refine_ls_number_parameters 358
_refine_ls_number_reflns 5799
_refine_ls_number_restraints 0
_refine_ls_restrained_S_all 0.999
_refine_ls_R_factor_all 0.0413
_refine_ls_R_factor_gt 0.0312
_refine_ls_shift/su_max 0.001
_refine_ls_shift/su_mean 0.000
_refine_ls_structure_factor_coef Fsqd
_refine_ls_weighting_details 'calc w=1/[\s^2^(Fo^2^)+(0.0242P)^2^+0.0000P] where P=(Fo^2^+2Fc^2^)/3'
_refine_ls_weighting_scheme calc
_refine_ls_wR_factor_gt 0.0673
_refine_ls_wR_factor_ref 0.0723
_reflns_number_gt 4988
_reflns_number_total 5799
_reflns_threshold_expression >2sigma(I)
_cod_data_source_file c6dt01089j2.cif
_cod_data_source_block dydtc
_cod_depositor_comments 'Adding full bibliography for 7038954--7038955.cif.'
_cod_original_cell_volume 3278.88(18)
_cod_original_sg_symbol_H-M 'P 2(1)/c'
_cod_database_code 7038954

loop_
_symmetry_equiv_pos_as_xyz
'x, y, z'
'-x, y+1/2, -z+1/2'
'-x, -y, -z'
'x, -y-1/2, z-1/2'

loop_
_atom_site_label
_atom_site_type_symbol
_atom_site_fract_x
_atom_site_fract_y
_atom_site_fract_z
_atom_site_U_iso_or_equiv
_atom_site_adp_type
_atom_site_occupancy
_atom_site_symmetry_multiplicity
_atom_site_calc_flag
_atom_site_refinement_flags
Dy1 Dy 0.749301(13) 0.96941(2) 0.629709(11) 0.01015(7) Uani 1 1 d .
S2 S 0.88856(5) 0.88337(8) 0.71299(5) 0.01295(18) Uani 1 1 d .
S3 S 0.60377(5) 0.99817(8) 0.69336(5) 0.01367(18) Uani 1 1 d .
S4 S 0.74990(5) 0.71428(9) 0.67540(5) 0.01398(19) Uani 1 1 d .
S5 S 0.85800(6) 1.16800(9) 0.59654(5) 0.0168(2) Uani 1 1 d .
S6 S 0.69178(6) 1.14511(9) 0.52702(6) 0.0205(2) Uani 1 1 d .
S7 S 0.74683(6) 1.14929(10) 0.74116(6) 0.0224(2) Uani 1 1 d .
N1 N 0.77550(19) 1.3578(3) 0.52652(18) 0.0165(7) Uani 1 1 d .
C3 C 0.7691(2) 0.8041(4) 0.4754(2) 0.0153(8) Uani 1 1 d .
C5 C 0.8935(2) 0.8689(4) 0.5275(2) 0.0193(9) Uani 1 1 d .
H5 H 0.9249 0.9122 0.5642 0.023 Uiso 1 1 calc R
N7 N 0.8149(2) 0.8656(3) 0.52951(17) 0.0152(7) Uani 1 1 d .
C8 C 0.6477(3) 1.4679(4) 0.5385(2) 0.0235(9) Uani 1 1 d .
H8A H 0.6014 1.5032 0.5106 0.035 Uiso 1 1 calc R
H8B H 0.6743 1.5326 0.5689 0.035 Uiso 1 1 calc R
H8C H 0.6321 1.4003 0.5684 0.035 Uiso 1 1 calc R
C9 C 0.6714(3) 0.6878(4) 0.3591(2) 0.0227(9) Uani 1 1 d .
H9 H 0.6391 0.6514 0.3203 0.027 Uiso 1 1 calc R
N10 N 0.60433(19) 1.2004(3) 0.78147(17) 0.0147(7) Uani 1 1 d .
N12 N 0.89451(19) 0.6331(3) 0.73195(18) 0.0156(7) Uani 1 1 d .
C13 C 0.8492(2) 0.7315(3) 0.70901(19) 0.0114(7) Uani 1 1 d .
C14 C 0.6357(3) 0.7475(4) 0.4167(2) 0.0176(8) Uani 1 1 d .
C15 C 0.7760(2) 1.2376(4) 0.5479(2) 0.0150(8) Uani 1 1 d .
C18 C 0.8468(2) 1.4372(4) 0.5352(2) 0.0205(9) Uani 1 1 d .
H18A H 0.8823 1.4096 0.5774 0.025 Uiso 1 1 calc R
H18B H 0.8321 1.5246 0.5429 0.025 Uiso 1 1 calc R
C21 C 0.9810(2) 0.6471(4) 0.7543(2) 0.0171(8) Uani 1 1 d .
H21A H 0.9994 0.5798 0.7879 0.020 Uiso 1 1 calc R
H21B H 0.9914 0.7275 0.7791 0.020 Uiso 1 1 calc R
C22 C 0.5014(3) 1.1146(4) 0.8518(2) 0.0261(10) Uani 1 1 d .
H22A H 0.4449 1.1086 0.8524 0.039 Uiso 1 1 calc R
H22B H 0.5247 1.1603 0.8940 0.039 Uiso 1 1 calc R
H22C H 0.5239 1.0310 0.8522 0.039 Uiso 1 1 calc R
C23 C 0.8508(3) 0.4640(4) 0.8112(2) 0.0282(10) Uani 1 1 d .
H23A H 0.8317 0.3782 0.8111 0.042 Uiso 1 1 calc R
H23B H 0.8121 0.5195 0.8282 0.042 Uiso 1 1 calc R
H23C H 0.9000 0.4703 0.8428 0.042 Uiso 1 1 calc R
C25 C 0.8855(3) 0.7477(4) 0.4180(2) 0.0221(9) Uani 1 1 d .
H25 H 0.9092 0.7079 0.3813 0.026 Uiso 1 1 calc R
C27 C 0.6468(2) 1.1242(3) 0.7434(2) 0.0119(7) Uani 1 1 d .
C28 C 0.5219(3) 0.8091(4) 0.4734(2) 0.0214(9) Uani 1 1 d .
H28 H 0.4672 0.8133 0.4745 0.026 Uiso 1 1 calc R
C29 C 0.7508(3) 0.6837(4) 0.3605(2) 0.0247(10) Uani 1 1 d .
H29 H 0.7726 0.6410 0.3237 0.030 Uiso 1 1 calc R
C30 C 0.8642(2) 0.5019(4) 0.7343(2) 0.0188(8) Uani 1 1 d .
H30A H 0.9022 0.4442 0.7166 0.023 Uiso 1 1 calc R
H30B H 0.8145 0.4949 0.7023 0.023 Uiso 1 1 calc R
C31 C 0.8025(3) 0.7433(4) 0.4172(2) 0.0190(9) Uani 1 1 d .
C32 C 0.5523(3) 0.7523(4) 0.4164(2) 0.0200(9) Uani 1 1 d .
H32 H 0.5186 0.7173 0.3781 0.024 Uiso 1 1 calc R
C34 C 0.6842(2) 0.8034(3) 0.4753(2) 0.0151(8) Uani 1 1 d .
C35 C 0.7040(2) 1.4166(4) 0.4871(2) 0.0191(8) Uani 1 1 d .
H35A H 0.6761 1.3543 0.4549 0.023 Uiso 1 1 calc R
H35B H 0.7200 1.4855 0.4573 0.023 Uiso 1 1 calc R
C36 C 0.6403(3) 1.3107(4) 0.8220(2) 0.0199(9) Uani 1 1 d .
H36A H 0.6958 1.2928 0.8386 0.024 Uiso 1 1 calc R
H36B H 0.6133 1.3253 0.8645 0.024 Uiso 1 1 calc R
C40 C 1.0267(3) 0.6417(4) 0.6881(3) 0.0286(10) Uani 1 1 d .
H40A H 1.0115 0.7122 0.6566 0.043 Uiso 1 1 calc R
H40B H 1.0145 0.5639 0.6622 0.043 Uiso 1 1 calc R
H40C H 1.0828 0.6456 0.7039 0.043 Uiso 1 1 calc R
C43 C 0.6347(3) 1.4287(4) 0.7753(3) 0.0314(11) Uani 1 1 d .
H43A H 0.6643 1.4163 0.7348 0.047 Uiso 1 1 calc R
H43B H 0.6564 1.4995 0.8037 0.047 Uiso 1 1 calc R
H43C H 0.5800 1.4451 0.7576 0.047 Uiso 1 1 calc R
N2 N 0.65298(19) 0.8587(3) 0.53233(16) 0.0130(6) Uani 1 1 d .
C2 C 0.5185(2) 1.1838(4) 0.7837(2) 0.0171(8) Uani 1 1 d .
H2A H 0.4960 1.1363 0.7412 0.021 Uiso 1 1 calc R
H2B H 0.4930 1.2663 0.7820 0.021 Uiso 1 1 calc R
C4 C 0.5745(2) 0.8608(4) 0.5300(2) 0.0198(9) Uani 1 1 d .
H4 H 0.5530 0.8990 0.5684 0.024 Uiso 1 1 calc R
C6 C 0.8893(3) 1.4282(4) 0.4676(3) 0.0311(11) Uani 1 1 d .
H6A H 0.8541 1.4557 0.4259 0.047 Uiso 1 1 calc R
H6B H 0.9049 1.3420 0.4608 0.047 Uiso 1 1 calc R
H6C H 0.9357 1.4814 0.4735 0.047 Uiso 1 1 calc R
C7 C 0.9315(3) 0.8101(4) 0.4723(2) 0.0233(10) Uani 1 1 d .
H7 H 0.9865 0.8139 0.4731 0.028 Uiso 1 1 calc R

loop_
_atom_site_aniso_label
_atom_site_aniso_U_11
_atom_site_aniso_U_22
_atom_site_aniso_U_33
_atom_site_aniso_U_23
_atom_site_aniso_U_13
_atom_site_aniso_U_12
Dy1 0.01164(11) 0.01052(11) 0.00898(10) 0.00033(9) 0.00397(8) 0.00048(9)
S2 0.0132(4) 0.0100(4) 0.0155(4) 0.0020(3) 0.0013(3) -0.0015(3)
S3 0.0158(4) 0.0137(4) 0.0124(4) -0.0026(3) 0.0055(3) -0.0018(4)
S4 0.0137(4) 0.0117(4) 0.0163(4) 0.0010(3) 0.0008(3) -0.0013(4)
S5 0.0130(4) 0.0186(5) 0.0193(5) 0.0068(4) 0.0034(4) -0.0005(4)
S6 0.0169(5) 0.0193(5) 0.0240(5) 0.0101(4) -0.0022(4) -0.0029(4)
S7 0.0137(5) 0.0249(5) 0.0297(5) -0.0154(4) 0.0070(4) -0.0029(4)
N1 0.0149(16) 0.0166(17) 0.0194(17) 0.0031(14) 0.0075(13) 0.0007(14)
C3 0.026(2) 0.0113(18) 0.0097(18) 0.0060(15) 0.0084(16) 0.0023(16)
C5 0.016(2) 0.026(2) 0.017(2) 0.0039(17) 0.0074(16) 0.0046(18)
N7 0.0207(17) 0.0153(16) 0.0106(15) 0.0009(13) 0.0063(13) 0.0022(14)
C8 0.022(2) 0.023(2) 0.025(2) -0.0016(18) 0.0012(18) 0.0029(18)
C9 0.039(3) 0.019(2) 0.0097(18) 0.0002(16) 0.0031(18) -0.0008(19)
N10 0.0176(17) 0.0157(16) 0.0120(15) -0.0018(13) 0.0065(13) 0.0003(14)
N12 0.0178(17) 0.0119(15) 0.0174(16) 0.0008(13) 0.0026(13) 0.0014(14)
C13 0.0165(19) 0.0108(17) 0.0082(17) 0.0009(14) 0.0058(15) -0.0005(15)
C14 0.032(2) 0.0124(18) 0.0080(18) 0.0044(15) 0.0013(16) 0.0006(17)
C15 0.019(2) 0.0154(19) 0.0112(18) 0.0024(15) 0.0038(15) 0.0017(16)
C18 0.021(2) 0.017(2) 0.024(2) 0.0034(17) 0.0033(17) -0.0052(17)
C21 0.0133(19) 0.0176(19) 0.020(2) 0.0042(16) 0.0005(16) 0.0033(16)
C22 0.028(2) 0.031(2) 0.023(2) 0.0007(19) 0.0141(19) -0.003(2)
C23 0.036(3) 0.020(2) 0.029(2) 0.0023(19) 0.003(2) -0.007(2)
C25 0.032(2) 0.018(2) 0.019(2) 0.0077(17) 0.0156(18) 0.0115(19)
C27 0.0154(18) 0.0099(17) 0.0111(17) 0.0001(14) 0.0049(14) 0.0020(15)
C28 0.021(2) 0.020(2) 0.022(2) -0.0048(17) -0.0018(17) -0.0009(18)
C29 0.050(3) 0.015(2) 0.0112(19) 0.0027(16) 0.0129(19) 0.001(2)
C30 0.022(2) 0.0106(18) 0.024(2) 0.0006(16) 0.0008(17) 0.0008(16)
C31 0.036(2) 0.0137(19) 0.0100(18) 0.0031(15) 0.0130(17) 0.0038(18)
C32 0.029(2) 0.0156(19) 0.0141(19) -0.0002(16) -0.0042(17) -0.0066(18)
C34 0.026(2) 0.0112(18) 0.0092(18) 0.0025(15) 0.0060(16) 0.0036(17)
C35 0.021(2) 0.018(2) 0.018(2) 0.0078(17) 0.0035(16) 0.0021(17)
C36 0.025(2) 0.017(2) 0.019(2) -0.0109(17) 0.0084(17) -0.0003(17)
C40 0.023(2) 0.029(2) 0.035(3) 0.010(2) 0.011(2) 0.010(2)
C43 0.034(3) 0.016(2) 0.045(3) -0.003(2) 0.007(2) 0.001(2)
N2 0.0159(16) 0.0144(16) 0.0087(14) 0.0003(12) 0.0012(12) 0.0025(13)
C2 0.022(2) 0.0154(19) 0.0141(19) -0.0032(15) 0.0027(16) 0.0054(17)
C4 0.021(2) 0.022(2) 0.0172(19) -0.0015(17) 0.0049(17) 0.0019(18)
C6 0.027(2) 0.029(2) 0.040(3) 0.015(2) 0.018(2) 0.000(2)
C7 0.022(2) 0.026(2) 0.026(2) 0.0098(19) 0.0195(19) 0.0073(19)

loop_
_atom_type_symbol
_atom_type_description
_atom_type_scat_dispersion_real
_atom_type_scat_dispersion_imag
_atom_type_scat_source
C C 0.0181 0.0091 'International Tables Vol C Tables 4.2.6.8 and 6.1.1.4'
H H 0.0000 0.0000 'International Tables Vol C Tables 4.2.6.8 and 6.1.1.4'
O O 0.0492 0.0322 'International Tables Vol C Tables 4.2.6.8 and 6.1.1.4'
S S 0.3331 0.5567 'International Tables Vol C Tables 4.2.6.8 and 6.1.1.4'
Dy Dy -9.8046 9.8477 'International Tables Vol C Tables 4.2.6.8 and 6.1.1.4'
N N 0.0311 0.0180 'International Tables Vol C Tables 4.2.6.8 and 6.1.1.4'

loop_
_geom_angle_atom_site_label_1
_geom_angle_atom_site_label_2
_geom_angle_atom_site_label_3
_geom_angle
N7 Dy1 N2 65.45(10)
N7 Dy1 S6 86.25(8)
N2 Dy1 S6 71.29(7)
N7 Dy1 S2 81.24(8)
N2 Dy1 S2 131.26(7)
S6 Dy1 S2 143.28(3)
N7 Dy1 S7 151.69(8)
N2 Dy1 S7 139.49(7)
S6 Dy1 S7 90.95(3)
S2 Dy1 S7 84.38(3)
N7 Dy1 S4 79.69(7)
N2 Dy1 S4 75.79(7)
S6 Dy1 S4 147.07(3)
S2 Dy1 S4 63.55(3)
S7 Dy1 S4 115.11(3)
N7 Dy1 S3 145.40(8)
N2 Dy1 S3 80.38(7)
S6 Dy1 S3 87.91(3)
S2 Dy1 S3 120.91(3)
S7 Dy1 S3 62.39(3)
S4 Dy1 S3 87.10(3)
N7 Dy1 S5 79.05(8)
N2 Dy1 S5 123.08(7)
S6 Dy1 S5 63.05(3)
S2 Dy1 S5 80.67(3)
S7 Dy1 S5 74.62(3)
S4 Dy1 S5 140.61(3)
S3 Dy1 S5 127.44(3)
C13 S2 Dy1 89.01(13)
C27 S3 Dy1 88.55(13)
C13 S4 Dy1 88.58(12)
C15 S5 Dy1 85.79(14)
C15 S6 Dy1 90.75(13)
C27 S7 Dy1 91.00(13)
C15 N1 C18 122.7(3)
C15 N1 C35 121.7(3)
C18 N1 C35 115.5(3)
N7 C3 C31 122.0(4)
N7 C3 C34 119.0(3)
C31 C3 C34 119.0(4)
N7 C5 C7 123.5(4)
C5 N7 C3 118.2(3)
C5 N7 Dy1 122.6(3)
C3 N7 Dy1 119.2(2)
C29 C9 C14 120.8(4)
C27 N10 C2 122.8(3)
C27 N10 C36 121.8(3)
C2 N10 C36 115.3(3)
C13 N12 C30 123.5(3)
C13 N12 C21 121.6(3)
C30 N12 C21 114.8(3)
N12 C13 S4 122.1(3)
N12 C13 S2 120.3(3)
S4 C13 S2 117.7(2)
C34 C14 C32 118.5(4)
C34 C14 C9 119.9(4)
C32 C14 C9 121.7(4)
N1 C15 S5 122.5(3)
N1 C15 S6 119.8(3)
S5 C15 S6 117.7(2)
N1 C18 C6 110.0(4)
N12 C21 C40 110.7(3)
C7 C25 C31 120.3(4)
N10 C27 S7 121.0(3)
N10 C27 S3 121.8(3)
S7 C27 S3 117.2(2)
C32 C28 C4 118.9(4)
C9 C29 C31 121.5(4)
N12 C30 C23 111.4(3)
C25 C31 C3 117.7(4)
C25 C31 C29 123.0(4)
C3 C31 C29 119.3(4)
C28 C32 C14 118.9(4)
N2 C34 C14 122.0(4)
N2 C34 C3 118.6(4)
C14 C34 C3 119.5(4)
N1 C35 C8 112.3(3)
N10 C36 C43 111.4(3)
C4 N2 C34 117.6(3)
C4 N2 Dy1 124.5(3)
C34 N2 Dy1 117.7(3)
N10 C2 C22 111.7(3)
N2 C4 C28 124.2(4)
C25 C7 C5 118.3(4)

loop_
_geom_bond_atom_site_label_1
_geom_bond_atom_site_label_2
_geom_bond_distance
Dy1 N7 2.525(3)
Dy1 N2 2.559(3)
Dy1 S6 2.7457(10)
Dy1 S2 2.8039(9)
Dy1 S7 2.8066(10)
Dy1 S4 2.8202(9)
Dy1 S3 2.8740(9)
Dy1 S5 2.9027(10)
S2 C13 1.733(4)
S3 C27 1.729(4)
S4 C13 1.728(4)
S5 C15 1.723(4)
S6 C15 1.731(4)
S7 C27 1.719(4)
N1 C15 1.328(5)
N1 C18 1.462(5)
N1 C35 1.471(5)
C3 N7 1.355(5)
C3 C31 1.428(5)
C3 C34 1.436(6)
C5 N7 1.336(5)
C5 C7 1.415(6)
C8 C35 1.526(6)
C9 C29 1.341(7)
C9 C14 1.434(6)
N10 C27 1.336(5)
N10 C2 1.469(5)
N10 C36 1.475(5)
N12 C13 1.329(5)
N12 C30 1.479(5)
N12 C21 1.479(5)
C14 C34 1.406(6)
C14 C32 1.412(6)
C18 C6 1.519(6)
C21 C40 1.526(6)
C22 C2 1.515(5)
C23 C30 1.523(6)
C25 C7 1.362(6)
C25 C31 1.405(6)
C28 C32 1.366(6)
C28 C4 1.400(6)
C29 C31 1.427(6)
C34 N2 1.368(5)
C36 C43 1.512(6)
N2 C4 1.323(5)
